data_7053035
loop_
_publ_author_name
'Camerel, Franck'
'Jeannin, Olivier'
'Yzambart, Gilles'
'Fabre, Bruno'
'Lorcy, Dominique'
'Fourmigu\'e, Marc'

_publ_section_title
;
 Redox-active proligands from the direct connection of 1,3-dithiol-2-one
 to tetrathiafulvalene (TTF): syntheses, characterizations and metal
 complexation
;
_journal_issue 4
_journal_name_full 'New Journal of Chemistry'
_journal_page_first 992
_journal_paper_doi 10.1039/c3nj41097h
_journal_volume 37
_journal_year 2013
_chemical_formula_moiety 'C11 H8 O S8'
_chemical_formula_sum 'C11 H8 O S8'
_chemical_formula_weight 412.65
_chemical_name_systematic
;
?
;
_space_group_IT_number 2
_symmetry_cell_setting triclinic
_symmetry_space_group_name_Hall '-P 1'
_symmetry_space_group_name_H-M 'P -1'
_atom_sites_solution_hydrogens geom
_atom_sites_solution_primary direct
_atom_sites_solution_secondary difmap
_audit_creation_method SHELXL-97
_cell_angle_alpha 69.997(7)
_cell_angle_beta 81.790(7)
_cell_angle_gamma 73.284(7)
_cell_formula_units_Z 4
_cell_length_a 10.1011(17)
_cell_length_b 11.4452(18)
_cell_length_c 15.124(2)
_cell_measurement_reflns_used 8436
_cell_measurement_temperature 150(2)
_cell_measurement_theta_max 27.35
_cell_measurement_theta_min 2.48
_cell_volume 1571.6(4)
_computing_cell_refinement 'Bruker SMART'
_computing_data_collection 'Bruker SAINT'
_computing_data_reduction 'Bruker SAINT'
_computing_molecular_graphics 'Ortep-3 for Windows (Farrugia, 1997)'
_computing_publication_material 'WinGX publication routines (Farrugia, 1999)'
_computing_structure_refinement 'SHELXL-97 (Sheldrick, 1997)'
_computing_structure_solution 'SIR97 (Altomare et al., 1999)'
_diffrn_ambient_temperature 150(2)
_diffrn_detector 'CCD plate'
_diffrn_measured_fraction_theta_full 0.992
_diffrn_measured_fraction_theta_max 0.992
_diffrn_measurement_device_type 'APEXII, Bruker-AXS'
_diffrn_measurement_method 'CCD rotation images, thin slices'
_diffrn_radiation_monochromator graphite
_diffrn_radiation_source 'fine-focus sealed tube'
_diffrn_radiation_type MoK\a
_diffrn_radiation_wavelength 0.71073
_diffrn_reflns_av_R_equivalents 0.0322
_diffrn_reflns_av_sigmaI/netI 0.0357
_diffrn_reflns_limit_h_max 13
_diffrn_reflns_limit_h_min -13
_diffrn_reflns_limit_k_max 11
_diffrn_reflns_limit_k_min -14
_diffrn_reflns_limit_l_max 19
_diffrn_reflns_limit_l_min -19
_diffrn_reflns_number 21733
_diffrn_reflns_theta_full 27.47
_diffrn_reflns_theta_max 27.47
_diffrn_reflns_theta_min 1.43
_exptl_absorpt_coefficient_mu 1.125
_exptl_absorpt_correction_T_max 0.884
_exptl_absorpt_correction_T_min 0.845
_exptl_absorpt_correction_type multi-scan
_exptl_absorpt_process_details
;
[Sheldrick, G.M. (2002). SADABS Bruker AXS Inc., Madison, Wisconsin, USA]
;
_exptl_crystal_colour red
_exptl_crystal_density_diffrn 1.744
_exptl_crystal_density_method 'not measured'
_exptl_crystal_description prism
_exptl_crystal_F_000 840
_exptl_crystal_size_max 0.15
_exptl_crystal_size_mid 0.14
_exptl_crystal_size_min 0.11
_refine_diff_density_max 0.583
_refine_diff_density_min -0.426
_refine_diff_density_rms 0.109
_refine_ls_extinction_method none
_refine_ls_goodness_of_fit_ref 1.089
_refine_ls_hydrogen_treatment constr
_refine_ls_matrix_type full
_refine_ls_number_parameters 361
_refine_ls_number_reflns 7130
_refine_ls_number_restraints 0
_refine_ls_restrained_S_all 1.089
_refine_ls_R_factor_all 0.0457
_refine_ls_R_factor_gt 0.0336
_refine_ls_shift/su_max 0.001
_refine_ls_shift/su_mean 0.000
_refine_ls_structure_factor_coef Fsqd
_refine_ls_weighting_details 'calc w=1/[\s^2^(Fo^2^)+(0.0503P)^2^+1.0889P] where P=(Fo^2^+2Fc^2^)/3'
_refine_ls_weighting_scheme calc
_refine_ls_wR_factor_gt 0.0875
_refine_ls_wR_factor_ref 0.1052
_reflns_number_gt 5858
_reflns_number_total 7130
_reflns_threshold_expression >2sigma(I)
_cod_data_source_file c3nj41097h.txt
_cod_data_source_block import
_cod_database_code 7053035

loop_
_symmetry_equiv_pos_as_xyz
'x, y, z'
'-x, -y, -z'

loop_
_atom_site_label
_atom_site_type_symbol
_atom_site_fract_x
_atom_site_fract_y
_atom_site_fract_z
_atom_site_U_iso_or_equiv
_atom_site_adp_type
_atom_site_occupancy
_atom_site_symmetry_multiplicity
_atom_site_calc_flag
_atom_site_refinement_flags
C1 C 0.4316(3) 0.1112(2) 0.19951(18) 0.0236(5) Uani 1 1 d .
C2 C 0.6295(3) 0.0315(2) 0.31660(17) 0.0233(5) Uani 1 1 d .
H2 H 0.7142 -0.0113 0.3471 0.028 Uiso 1 1 calc R
C3 C 0.5293(2) 0.1139(2) 0.35098(16) 0.0186(5) Uani 1 1 d .
C4 C 0.5376(2) 0.1483(2) 0.43408(16) 0.0187(5) Uani 1 1 d .
C5 C 0.4390(3) 0.2344(2) 0.46609(17) 0.0214(5) Uani 1 1 d .
H5 H 0.3556 0.2785 0.4342 0.026 Uiso 1 1 calc R
C6 C 0.6303(3) 0.1521(2) 0.58409(17) 0.0201(5) Uani 1 1 d .
C7 C 0.7068(3) 0.1320(2) 0.65637(17) 0.0205(5) Uani 1 1 d .
C8 C 0.8974(3) 0.0559(3) 0.77715(18) 0.0245(5) Uani 1 1 d .
C9 C 0.7952(3) 0.1411(3) 0.80680(18) 0.0251(5) Uani 1 1 d .
C10 C 1.0000(3) -0.1683(3) 0.9137(2) 0.0363(7) Uani 1 1 d .
H10A H 1.0781 -0.2276 0.9511 0.054 Uiso 1 1 calc R
H10B H 0.9689 -0.2123 0.8784 0.054 Uiso 1 1 calc R
H10C H 0.9239 -0.1397 0.9558 0.054 Uiso 1 1 calc R
C11 C 0.6324(4) 0.2004(4) 0.9565(2) 0.0474(8) Uani 1 1 d .
H11A H 0.6258 0.2252 1.0132 0.071 Uiso 1 1 calc R
H11B H 0.6090 0.1178 0.9733 0.071 Uiso 1 1 calc R
H11C H 0.5678 0.2663 0.9109 0.071 Uiso 1 1 calc R
C12 C 0.6810(3) 0.3497(2) 0.20691(17) 0.0233(5) Uani 1 1 d .
C13 C 0.7703(3) 0.3712(2) 0.35502(17) 0.0203(5) Uani 1 1 d .
C14 C 0.6427(3) 0.4524(2) 0.34192(18) 0.0241(5) Uani 1 1 d .
H14 H 0.6037 0.5024 0.3826 0.029 Uiso 1 1 calc R
C15 C 0.8604(3) 0.3476(2) 0.43007(17) 0.0200(5) Uani 1 1 d .
C16 C 0.9886(3) 0.2677(3) 0.44222(18) 0.0243(5) Uani 1 1 d .
H16 H 1.0281 0.2190 0.4008 0.029 Uiso 1 1 calc R
C17 C 0.9452(2) 0.3620(2) 0.57975(17) 0.0196(5) Uani 1 1 d .
C18 C 0.9583(3) 0.3898(2) 0.65727(17) 0.0208(5) Uani 1 1 d .
C19 C 0.9252(3) 0.4850(3) 0.79526(18) 0.0237(5) Uani 1 1 d .
C20 C 1.0512(3) 0.4016(2) 0.80508(17) 0.0211(5) Uani 1 1 d .
C21 C 0.7080(3) 0.5350(3) 0.9229(2) 0.0341(6) Uani 1 1 d .
H21A H 0.6622 0.5864 0.9641 0.051 Uiso 1 1 calc R
H21B H 0.7353 0.4440 0.9606 0.051 Uiso 1 1 calc R
H21C H 0.6440 0.5466 0.8757 0.051 Uiso 1 1 calc R
C22 C 1.2751(3) 0.2232(3) 0.9018(2) 0.0389(7) Uani 1 1 d .
H22A H 1.3417 0.2003 0.9501 0.058 Uiso 1 1 calc R
H22B H 1.3250 0.2257 0.8409 0.058 Uiso 1 1 calc R
H22C H 1.2216 0.1589 0.9191 0.058 Uiso 1 1 calc R
O1 O 0.3630(2) 0.1283(2) 0.13499(13) 0.0340(5) Uani 1 1 d .
O2 O 0.6670(2) 0.31996(19) 0.14041(13) 0.0313(4) Uani 1 1 d .
S1 S 0.60002(7) 0.00580(7) 0.21604(5) 0.02712(15) Uani 1 1 d .
S2 S 0.68920(6) 0.07438(6) 0.49777(4) 0.02074(14) Uani 1 1 d .
S3 S 0.87316(7) 0.02724(6) 0.67400(5) 0.02520(15) Uani 1 1 d .
S4 S 1.05373(7) -0.03035(7) 0.83225(5) 0.03088(17) Uani 1 1 d .
S5 S 0.80618(8) 0.18518(8) 0.90517(5) 0.03818(19) Uani 1 1 d .
S6 S 0.64853(7) 0.21603(6) 0.73906(5) 0.02699(15) Uani 1 1 d .
S7 S 0.46691(7) 0.26345(6) 0.56610(4) 0.02386(15) Uani 1 1 d .
S8 S 0.37774(6) 0.18686(6) 0.28868(4) 0.02251(14) Uani 1 1 d .
S9 S 0.83083(7) 0.28476(6) 0.27471(4) 0.02401(15) Uani 1 1 d .
S10 S 1.07931(7) 0.25565(6) 0.53500(5) 0.02405(15) Uani 1 1 d .
S11 S 1.10922(7) 0.31934(6) 0.72164(4) 0.02425(15) Uani 1 1 d .
S12 S 1.15971(7) 0.37916(7) 0.89335(5) 0.02848(16) Uani 1 1 d .
S13 S 0.86062(7) 0.58706(7) 0.86388(5) 0.02956(16) Uani 1 1 d .
S14 S 0.82981(7) 0.50001(6) 0.70095(5) 0.02447(15) Uani 1 1 d .
S15 S 0.79657(6) 0.43094(6) 0.51295(4) 0.02287(14) Uani 1 1 d .
S16 S 0.55199(7) 0.46355(6) 0.24973(5) 0.02624(15) Uani 1 1 d .

loop_
_atom_site_aniso_label
_atom_site_aniso_U_11
_atom_site_aniso_U_22
_atom_site_aniso_U_33
_atom_site_aniso_U_23
_atom_site_aniso_U_13
_atom_site_aniso_U_12
C1 0.0267(13) 0.0275(13) 0.0197(12) -0.0089(10) -0.0014(10) -0.0097(11)
C2 0.0222(13) 0.0292(13) 0.0196(12) -0.0086(10) -0.0045(10) -0.0054(10)
C3 0.0202(12) 0.0200(11) 0.0161(11) -0.0040(9) -0.0042(9) -0.0068(9)
C4 0.0203(12) 0.0211(12) 0.0150(11) -0.0027(9) -0.0035(9) -0.0080(9)
C5 0.0226(12) 0.0241(12) 0.0189(12) -0.0070(10) -0.0054(10) -0.0058(10)
C6 0.0210(12) 0.0199(12) 0.0210(12) -0.0087(9) -0.0021(10) -0.0044(9)
C7 0.0213(12) 0.0236(12) 0.0188(12) -0.0095(10) -0.0031(9) -0.0049(10)
C8 0.0242(13) 0.0319(14) 0.0216(13) -0.0072(10) -0.0059(10) -0.0127(11)
C9 0.0307(14) 0.0321(14) 0.0194(12) -0.0106(10) -0.0047(10) -0.0139(11)
C10 0.0365(16) 0.0372(16) 0.0347(16) -0.0073(13) -0.0099(13) -0.0098(13)
C11 0.051(2) 0.072(2) 0.0282(16) -0.0269(16) 0.0018(15) -0.0181(18)
C12 0.0296(14) 0.0247(13) 0.0191(12) -0.0065(10) -0.0038(10) -0.0114(11)
C13 0.0222(12) 0.0233(12) 0.0207(12) -0.0105(10) -0.0022(10) -0.0092(10)
C14 0.0268(13) 0.0279(13) 0.0242(13) -0.0146(11) -0.0027(11) -0.0084(11)
C15 0.0215(12) 0.0219(12) 0.0202(12) -0.0104(10) -0.0016(10) -0.0065(10)
C16 0.0256(13) 0.0304(14) 0.0230(13) -0.0162(11) -0.0021(10) -0.0069(11)
C17 0.0199(12) 0.0232(12) 0.0179(12) -0.0079(9) -0.0026(9) -0.0063(10)
C18 0.0204(12) 0.0250(12) 0.0190(12) -0.0090(10) -0.0022(9) -0.0059(10)
C19 0.0261(13) 0.0316(14) 0.0202(12) -0.0136(10) -0.0012(10) -0.0112(11)
C20 0.0272(13) 0.0254(12) 0.0166(12) -0.0083(10) -0.0040(10) -0.0122(10)
C21 0.0362(16) 0.0385(16) 0.0274(15) -0.0133(12) 0.0041(12) -0.0083(13)
C22 0.0274(15) 0.0549(19) 0.0332(16) -0.0225(14) -0.0097(12) 0.0055(13)
O1 0.0363(11) 0.0439(12) 0.0259(10) -0.0167(9) -0.0122(9) -0.0047(9)
O2 0.0375(11) 0.0393(11) 0.0227(10) -0.0134(8) -0.0067(8) -0.0115(9)
S1 0.0268(3) 0.0346(4) 0.0234(3) -0.0166(3) -0.0034(3) -0.0030(3)
S2 0.0207(3) 0.0241(3) 0.0185(3) -0.0099(2) -0.0046(2) -0.0019(2)
S3 0.0216(3) 0.0329(3) 0.0233(3) -0.0134(3) -0.0042(2) -0.0036(3)
S4 0.0221(3) 0.0437(4) 0.0288(4) -0.0084(3) -0.0074(3) -0.0122(3)
S5 0.0434(4) 0.0534(5) 0.0302(4) -0.0234(3) -0.0076(3) -0.0162(4)
S6 0.0282(3) 0.0310(3) 0.0259(3) -0.0168(3) -0.0069(3) -0.0019(3)
S7 0.0253(3) 0.0247(3) 0.0222(3) -0.0121(2) -0.0058(2) 0.0003(2)
S8 0.0227(3) 0.0260(3) 0.0197(3) -0.0095(2) -0.0066(2) -0.0023(2)
S9 0.0261(3) 0.0286(3) 0.0214(3) -0.0136(3) -0.0043(2) -0.0049(3)
S10 0.0209(3) 0.0303(3) 0.0237(3) -0.0143(3) -0.0042(2) -0.0023(3)
S11 0.0239(3) 0.0292(3) 0.0216(3) -0.0128(3) -0.0062(2) -0.0017(3)
S12 0.0328(4) 0.0346(4) 0.0241(3) -0.0126(3) -0.0092(3) -0.0101(3)
S13 0.0296(4) 0.0371(4) 0.0312(4) -0.0228(3) -0.0018(3) -0.0076(3)
S14 0.0235(3) 0.0302(3) 0.0228(3) -0.0144(3) -0.0050(2) -0.0024(3)
S15 0.0221(3) 0.0281(3) 0.0216(3) -0.0137(3) -0.0050(2) -0.0023(2)
S16 0.0252(3) 0.0301(3) 0.0265(3) -0.0115(3) -0.0071(3) -0.0059(3)

loop_
_atom_type_symbol
_atom_type_description
_atom_type_scat_dispersion_real
_atom_type_scat_dispersion_imag
_atom_type_scat_source
C C 0.0033 0.0016 'International Tables Vol C Tables 4.2.6.8 and 6.1.1.4'
H H 0.0000 0.0000 'International Tables Vol C Tables 4.2.6.8 and 6.1.1.4'
O O 0.0106 0.0060 'International Tables Vol C Tables 4.2.6.8 and 6.1.1.4'
S S 0.1246 0.1234 'International Tables Vol C Tables 4.2.6.8 and 6.1.1.4'

loop_
_geom_angle_atom_site_label_1
_geom_angle_atom_site_label_2
_geom_angle_atom_site_label_3
_geom_angle
O1 C1 S1 123.0(2)
O1 C1 S8 124.8(2)
S1 C1 S8 112.19(14)
C3 C2 S1 118.45(19)
C3 C2 H2 120.8
S1 C2 H2 120.8
C2 C3 C4 125.7(2)
C2 C3 S8 116.53(19)
C4 C3 S8 117.78(18)
C5 C4 C3 125.4(2)
C5 C4 S2 116.55(19)
C3 C4 S2 118.09(18)
C4 C5 S7 119.00(19)
C4 C5 H5 120.5
S7 C5 H5 120.5
C7 C6 S7 122.18(19)
C7 C6 S2 122.64(19)
S7 C6 S2 115.13(14)
C6 C7 S3 123.65(19)
C6 C7 S6 121.75(19)
S3 C7 S6 114.55(14)
C9 C8 S4 125.8(2)
C9 C8 S3 117.5(2)
S4 C8 S3 116.68(15)
C8 C9 S5 123.1(2)
C8 C9 S6 117.29(19)
S5 C9 S6 119.50(16)
S4 C10 H10A 109.5
S4 C10 H10B 109.5
H10A C10 H10B 109.5
S4 C10 H10C 109.5
H10A C10 H10C 109.5
H10B C10 H10C 109.5
S5 C11 H11A 109.5
S5 C11 H11B 109.5
H11A C11 H11B 109.5
S5 C11 H11C 109.5
H11A C11 H11C 109.5
H11B C11 H11C 109.5
O2 C12 S9 124.5(2)
O2 C12 S16 123.5(2)
S9 C12 S16 112.02(14)
C14 C13 C15 126.1(2)
C14 C13 S9 116.28(19)
C15 C13 S9 117.66(18)
C13 C14 S16 118.6(2)
C13 C14 H14 120.7
S16 C14 H14 120.7
C16 C15 C13 125.9(2)
C16 C15 S15 116.66(19)
C13 C15 S15 117.43(18)
C15 C16 S10 118.5(2)
C15 C16 H16 120.7
S10 C16 H16 120.7
C18 C17 S15 123.28(19)
C18 C17 S10 122.25(19)
S15 C17 S10 114.45(13)
C17 C18 S14 123.44(19)
C17 C18 S11 121.82(19)
S14 C18 S11 114.73(14)
C20 C19 S13 123.2(2)
C20 C19 S14 117.00(19)
S13 C19 S14 119.58(15)
C19 C20 S12 122.3(2)
C19 C20 S11 117.59(19)
S12 C20 S11 120.04(15)
S13 C21 H21A 109.5
S13 C21 H21B 109.5
H21A C21 H21B 109.5
S13 C21 H21C 109.5
H21A C21 H21C 109.5
H21B C21 H21C 109.5
S12 C22 H22A 109.5
S12 C22 H22B 109.5
H22A C22 H22B 109.5
S12 C22 H22C 109.5
H22A C22 H22C 109.5
H22B C22 H22C 109.5
C2 S1 C1 96.56(12)
C4 S2 C6 94.60(11)
C7 S3 C8 95.20(12)
C8 S4 C10 99.29(13)
C9 S5 C11 102.06(14)
C9 S6 C7 95.34(12)
C5 S7 C6 94.65(12)
C3 S8 C1 96.27(12)
C13 S9 C12 96.56(12)
C16 S10 C17 95.34(12)
C18 S11 C20 95.25(12)
C20 S12 C22 102.33(13)
C19 S13 C21 102.02(13)
C18 S14 C19 95.41(12)
C17 S15 C15 94.98(11)
C14 S16 C12 96.58(12)

loop_
_geom_bond_atom_site_label_1
_geom_bond_atom_site_label_2
_geom_bond_distance
C1 O1 1.207(3)
C1 S1 1.773(3)
C1 S8 1.784(3)
C2 C3 1.349(4)
C2 S1 1.725(3)
C2 H2 0.9500
C3 C4 1.459(3)
C3 S8 1.751(2)
C4 C5 1.350(3)
C4 S2 1.762(2)
C5 S7 1.731(3)
C5 H5 0.9500
C6 C7 1.346(4)
C6 S7 1.762(2)
C6 S2 1.766(2)
C7 S3 1.756(3)
C7 S6 1.767(2)
C8 C9 1.343(4)
C8 S4 1.755(3)
C8 S3 1.763(3)
C9 S5 1.753(3)
C9 S6 1.755(3)
C10 S4 1.810(3)
C10 H10A 0.9800
C10 H10B 0.9800
C10 H10C 0.9800
C11 S5 1.800(3)
C11 H11A 0.9800
C11 H11B 0.9800
C11 H11C 0.9800
C12 O2 1.204(3)
C12 S9 1.780(3)
C12 S16 1.782(3)
C13 C14 1.350(4)
C13 C15 1.461(3)
C13 S9 1.758(2)
C14 S16 1.725(3)
C14 H14 0.9500
C15 C16 1.348(4)
C15 S15 1.769(2)
C16 S10 1.729(3)
C16 H16 0.9500
C17 C18 1.347(3)
C17 S15 1.762(2)
C17 S10 1.769(2)
C18 S14 1.760(3)
C18 S11 1.761(3)
C19 C20 1.346(4)
C19 S13 1.750(3)
C19 S14 1.767(3)
C20 S12 1.752(2)
C20 S11 1.762(3)
C21 S13 1.817(3)
C21 H21A 0.9800
C21 H21B 0.9800
C21 H21C 0.9800
C22 S12 1.803(3)
C22 H22A 0.9800
C22 H22B 0.9800
C22 H22C 0.9800

loop_
_geom_torsion_atom_site_label_1
_geom_torsion_atom_site_label_2
_geom_torsion_atom_site_label_3
_geom_torsion_atom_site_label_4
_geom_torsion
S1 C2 C3 C4 -178.98(19)
S1 C2 C3 S8 0.0(3)
C2 C3 C4 C5 177.4(2)
S8 C3 C4 C5 -1.6(3)
C2 C3 C4 S2 -1.5(3)
S8 C3 C4 S2 179.48(12)
C3 C4 C5 S7 -179.88(19)
S2 C4 C5 S7 -0.9(3)
S7 C6 C7 S3 -177.15(14)
S2 C6 C7 S3 0.0(3)
S7 C6 C7 S6 0.1(3)
S2 C6 C7 S6 177.31(14)
S4 C8 C9 S5 2.8(4)
S3 C8 C9 S5 -177.32(15)
S4 C8 C9 S6 179.69(15)
S3 C8 C9 S6 -0.5(3)
C15 C13 C14 S16 -178.8(2)
S9 C13 C14 S16 0.2(3)
C14 C13 C15 C16 -179.1(3)
S9 C13 C15 C16 1.9(4)
C14 C13 C15 S15 1.0(4)
S9 C13 C15 S15 -177.96(13)
C13 C15 C16 S10 179.0(2)
S15 C15 C16 S10 -1.1(3)
S15 C17 C18 S14 -0.9(3)
S10 C17 C18 S14 177.33(13)
S15 C17 C18 S11 -179.61(13)
S10 C17 C18 S11 -1.3(3)
S13 C19 C20 S12 4.3(3)
S14 C19 C20 S12 178.37(14)
S13 C19 C20 S11 -172.65(14)
S14 C19 C20 S11 1.4(3)
C3 C2 S1 C1 0.1(2)
O1 C1 S1 C2 179.9(2)
S8 C1 S1 C2 -0.22(16)
C5 C4 S2 C6 2.3(2)
C3 C4 S2 C6 -178.72(19)
C7 C6 S2 C4 179.8(2)
S7 C6 S2 C4 -2.83(16)
C6 C7 S3 C8 -180.0(2)
S6 C7 S3 C8 2.57(16)
C9 C8 S3 C7 -1.3(2)
S4 C8 S3 C7 178.56(15)
C9 C8 S4 C10 87.9(3)
S3 C8 S4 C10 -91.94(17)
C8 C9 S5 C11 -142.3(3)
S6 C9 S5 C11 40.9(2)
C8 C9 S6 C7 2.0(2)
S5 C9 S6 C7 178.93(16)
C6 C7 S6 C9 179.7(2)
S3 C7 S6 C9 -2.77(17)
C4 C5 S7 C6 -0.9(2)
C7 C6 S7 C5 179.8(2)
S2 C6 S7 C5 2.45(16)
C2 C3 S8 C1 -0.2(2)
C4 C3 S8 C1 178.93(19)
O1 C1 S8 C3 -179.9(2)
S1 C1 S8 C3 0.23(16)
C14 C13 S9 C12 -0.4(2)
C15 C13 S9 C12 178.7(2)
O2 C12 S9 C13 -179.0(2)
S16 C12 S9 C13 0.38(16)
C15 C16 S10 C17 2.1(2)
C18 C17 S10 C16 179.2(2)
S15 C17 S10 C16 -2.35(16)
C17 C18 S11 C20 178.8(2)
S14 C18 S11 C20 0.02(16)
C19 C20 S11 C18 -0.9(2)
S12 C20 S11 C18 -177.88(16)
C19 C20 S12 C22 159.1(2)
S11 C20 S12 C22 -24.0(2)
C20 C19 S13 C21 -119.0(2)
S14 C19 S13 C21 67.07(19)
C17 C18 S14 C19 -178.2(2)
S11 C18 S14 C19 0.56(16)
C20 C19 S14 C18 -1.2(2)
S13 C19 S14 C18 173.12(16)
C18 C17 S15 C15 -179.7(2)
S10 C17 S15 C15 1.89(16)
C16 C15 S15 C17 -0.5(2)
C13 C15 S15 C17 179.4(2)
C13 C14 S16 C12 0.0(2)
O2 C12 S16 C14 179.1(2)
S9 C12 S16 C14 -0.28(16)
